data_2205230
loop_
_publ_author_name
'Zhong, Ping'
'Yang, Zhiping'
'Shi, Qian'

_publ_section_title
1-[2,6-Dichloro-4-(trifluoromethyl)phenyl]-5-[(4-nitrophenyl)methyleneimino]-1<i>H</i>-pyrazole-3-carbonitrile
_journal_issue 3
_journal_name_full 'Acta Crystallographica Section E'
_journal_page_first o786
_journal_page_last o787
_journal_paper_doi 10.1107/S1600536805005659
_journal_volume 61
_journal_year 2005
_chemical_formula_iupac 'C18 H8 Cl2 F3 N5 O2'
_chemical_formula_moiety 'C18 H8 Cl2 F3 N5 O2'
_chemical_formula_sum 'C18 H8 Cl2 F3 N5 O2'
_chemical_formula_weight 454.19
_chemical_melting_point 465
_chemical_name_systematic
;
1-[2,6-Dichloro-4-(trifluoromethyl)phenyl]-5-[(4-nitrophenyl)methyleneimino]-
1H-pyrazole-3-carbonitrile
;
_space_group_IT_number 2
_symmetry_cell_setting triclinic
_symmetry_space_group_name_Hall '-P 1'
_symmetry_space_group_name_H-M 'P -1'
_atom_sites_solution_hydrogens geom
_atom_sites_solution_primary direct
_atom_sites_solution_secondary difmap
_cell_angle_alpha 75.862(2)
_cell_angle_beta 84.841(2)
_cell_angle_gamma 81.296(2)
_cell_formula_units_Z 2
_cell_length_a 6.8108(8)
_cell_length_b 11.0797(12)
_cell_length_c 13.3766(15)
_cell_measurement_reflns_used 2373
_cell_measurement_temperature 298(2)
_cell_measurement_theta_max 25.31
_cell_measurement_theta_min 1.91
_cell_volume 966.09(19)
_computing_cell_refinement 'SAINT (Bruker, 2002)'
_computing_data_collection 'SMART (Bruker, 2002)'
_computing_data_reduction SAINT
_computing_molecular_graphics 'XP in SHELXTL (Bruker, 2002)'
_computing_publication_material 'SHELXTL (Bruker, 2002)'
_computing_structure_refinement 'SHELXL97 (Sheldrick, 1997)'
_computing_structure_solution 'SHELXS97 (Sheldrick, 1997)'
_diffrn_ambient_temperature 298(2)
_diffrn_measured_fraction_theta_full 0.978
_diffrn_measured_fraction_theta_max 0.978
_diffrn_measurement_device_type 'Bruker APEX area-detector'
_diffrn_measurement_method '\f and \w'
_diffrn_radiation_monochromator graphite
_diffrn_radiation_source 'fine-focus sealed tube'
_diffrn_radiation_type MoK\a
_diffrn_radiation_wavelength 0.71073
_diffrn_reflns_av_R_equivalents 0.0143
_diffrn_reflns_av_sigmaI/netI 0.0279
_diffrn_reflns_limit_h_max 8
_diffrn_reflns_limit_h_min -7
_diffrn_reflns_limit_k_max 13
_diffrn_reflns_limit_k_min -13
_diffrn_reflns_limit_l_max 16
_diffrn_reflns_limit_l_min -12
_diffrn_reflns_number 5202
_diffrn_reflns_theta_full 25.31
_diffrn_reflns_theta_max 25.31
_diffrn_reflns_theta_min 1.91
_diffrn_standards_number 0
_exptl_absorpt_coefficient_mu 0.390
_exptl_absorpt_correction_T_max 0.936
_exptl_absorpt_correction_T_min 0.902
_exptl_absorpt_correction_type multi-scan
_exptl_absorpt_process_details '(SADABS; Bruker, 2002)'
_exptl_crystal_colour colorless
_exptl_crystal_density_diffrn 1.561
_exptl_crystal_density_method 'not measured'
_exptl_crystal_description block
_exptl_crystal_F_000 456
_exptl_crystal_size_max 0.28
_exptl_crystal_size_mid 0.22
_exptl_crystal_size_min 0.17
_refine_diff_density_max 0.412
_refine_diff_density_min -0.412
_refine_ls_extinction_method none
_refine_ls_goodness_of_fit_ref 1.038
_refine_ls_hydrogen_treatment refall
_refine_ls_matrix_type full
_refine_ls_number_parameters 303
_refine_ls_number_reflns 3449
_refine_ls_number_restraints 0
_refine_ls_restrained_S_all 1.038
_refine_ls_R_factor_all 0.0700
_refine_ls_R_factor_gt 0.0579
_refine_ls_shift/su_max 0.000
_refine_ls_shift/su_mean 0.000
_refine_ls_structure_factor_coef Fsqd
_refine_ls_weighting_details 'calc w = 1/[\s^2^(Fo^2^)+(0.0803P)^2^+0.4474P] where P = (Fo^2^+2Fc^2^)/3'
_refine_ls_weighting_scheme calc
_refine_ls_wR_factor_gt 0.1523
_refine_ls_wR_factor_ref 0.1615
_reflns_number_gt 2726
_reflns_number_total 3449
_reflns_threshold_expression I>2\s(I)
_cod_data_source_file cf6405.cif
_cod_data_source_block I
_cod_original_sg_symbol_Hall -P1
_cod_database_code 2205230
_cod_database_fobs_code 2205230

loop_
_symmetry_equiv_pos_as_xyz
'x, y, z'
'-x, -y, -z'

loop_
_atom_site_label
_atom_site_fract_x
_atom_site_fract_y
_atom_site_fract_z
_atom_site_U_iso_or_equiv
_atom_site_adp_type
_atom_site_calc_flag
_atom_site_occupancy
_atom_site_type_symbol
Cl1 0.20672(13) 1.02994(10) 0.13307(7) 0.0832(3) Uani d 1 Cl
Cl2 -0.33206(16) 0.70574(10) 0.20160(8) 0.0942(4) Uani d 1 Cl
F1 0.2720(6) 0.5558(3) -0.0337(3) 0.1585(14) Uani d 1 F
F2 0.1777(7) 0.7128(4) -0.1482(2) 0.203(2) Uani d 1 F
F3 0.4443(5) 0.7002(3) -0.0850(3) 0.1523(13) Uani d 1 F
O1 0.7548(5) 0.4483(4) 0.7451(3) 0.1608(19) Uani d 1 O
O2 0.9322(4) 0.5002(3) 0.6089(2) 0.1091(10) Uani d 1 O
N1 0.7762(4) 0.5063(3) 0.6573(2) 0.0789(8) Uani d 1 N
N2 0.0769(3) 0.8341(2) 0.37206(17) 0.0565(6) Uani d 1 N
N3 -0.1509(3) 0.9194(2) 0.23937(16) 0.0558(6) Uani d 1 N
N4 -0.3264(3) 0.9916(2) 0.21822(17) 0.0612(6) Uani d 1 N
N5 -0.7182(4) 1.1629(3) 0.3294(2) 0.0869(9) Uani d 1 N
C1 0.6011(4) 0.5830(3) 0.6073(2) 0.0560(7) Uani d 1 C
C2 0.4302(5) 0.6011(3) 0.6673(2) 0.0604(7) Uani d 1 C
H2 0.433(5) 0.563(3) 0.736(3) 0.073(9) Uiso d 1 H
C3 0.2661(5) 0.6715(3) 0.6212(2) 0.0583(7) Uani d 1 C
H3 0.144(5) 0.680(3) 0.658(2) 0.065(9) Uiso d 1 H
C4 0.2706(4) 0.7220(3) 0.5148(2) 0.0509(6) Uani d 1 C
C5 0.4484(4) 0.7026(3) 0.4566(2) 0.0563(7) Uani d 1 C
H5 0.446(4) 0.735(3) 0.386(2) 0.055(8) Uiso d 1 H
C6 0.6137(4) 0.6330(3) 0.5021(2) 0.0597(7) Uani d 1 C
H6 0.739(5) 0.614(3) 0.460(3) 0.086(10) Uiso d 1 H
C7 0.0908(4) 0.7933(3) 0.4681(2) 0.0548(7) Uani d 1 C
H7 -0.012(4) 0.802(3) 0.513(2) 0.055(8) Uiso d 1 H
C8 -0.1007(4) 0.9057(3) 0.33851(19) 0.0536(7) Uani d 1 C
C9 -0.2515(5) 0.9745(3) 0.3831(2) 0.0593(7) Uani d 1 C
H9 -0.259(4) 0.988(3) 0.449(2) 0.058(8) Uiso d 1 H
C10 -0.3854(4) 1.0249(3) 0.3067(2) 0.0579(7) Uani d 1 C
C11 -0.5713(5) 1.1026(3) 0.3163(2) 0.0654(8) Uani d 1 C
C12 -0.0470(4) 0.8590(3) 0.16293(18) 0.0534(7) Uani d 1 C
C13 0.1232(4) 0.9012(3) 0.1104(2) 0.0575(7) Uani d 1 C
C14 0.2256(5) 0.8412(3) 0.0377(2) 0.0656(9) Uani d 1 C
H14 0.344(5) 0.871(3) 0.002(3) 0.074(9) Uiso d 1 H
C15 0.1554(5) 0.7406(3) 0.0183(2) 0.0686(9) Uani d 1 C
C16 -0.0160(6) 0.6984(3) 0.0676(2) 0.0701(9) Uani d 1 C
H16 -0.065(6) 0.623(4) 0.057(3) 0.101(13) Uiso d 1 H
C17 -0.1167(5) 0.7586(3) 0.1404(2) 0.0613(7) Uani d 1 C
C18 0.2608(8) 0.6758(4) -0.0617(3) 0.1042(15) Uani d 1 C

loop_
_atom_site_aniso_label
_atom_site_aniso_U_11
_atom_site_aniso_U_22
_atom_site_aniso_U_33
_atom_site_aniso_U_12
_atom_site_aniso_U_13
_atom_site_aniso_U_23
Cl1 0.0686(5) 0.1057(7) 0.0854(6) -0.0162(5) -0.0081(4) -0.0377(5)
Cl2 0.1036(7) 0.1005(7) 0.0837(6) -0.0342(6) 0.0360(5) -0.0337(5)
F1 0.207(3) 0.098(2) 0.165(3) 0.000(2) 0.081(2) -0.0660(19)
F2 0.241(4) 0.277(5) 0.083(2) 0.104(4) -0.022(2) -0.110(3)
F3 0.141(3) 0.157(3) 0.155(3) 0.003(2) 0.078(2) -0.074(2)
O1 0.110(3) 0.228(5) 0.086(2) 0.057(3) -0.0123(19) 0.029(3)
O2 0.0593(15) 0.154(3) 0.105(2) 0.0128(16) -0.0053(14) -0.0285(19)
N1 0.0672(18) 0.092(2) 0.0744(19) 0.0073(15) -0.0128(15) -0.0216(16)
N2 0.0592(14) 0.0685(15) 0.0419(12) 0.0020(11) -0.0030(10) -0.0192(11)
N3 0.0550(13) 0.0728(15) 0.0385(11) 0.0092(11) -0.0027(9) -0.0218(11)
N4 0.0565(14) 0.0791(16) 0.0463(13) 0.0101(12) -0.0027(10) -0.0234(12)
N5 0.0672(18) 0.118(2) 0.085(2) 0.0121(17) 0.0008(14) -0.0590(19)
C1 0.0584(16) 0.0572(16) 0.0544(16) -0.0030(13) -0.0065(13) -0.0186(13)
C2 0.0686(19) 0.0714(19) 0.0391(15) -0.0028(15) -0.0019(13) -0.0134(14)
C3 0.0563(17) 0.0770(19) 0.0404(14) -0.0011(14) 0.0053(12) -0.0189(13)
C4 0.0542(15) 0.0591(15) 0.0421(13) -0.0063(12) 0.0000(11) -0.0184(12)
C5 0.0622(17) 0.0672(17) 0.0387(14) -0.0074(14) 0.0050(12) -0.0142(13)
C6 0.0515(16) 0.0707(19) 0.0578(17) -0.0068(14) 0.0064(13) -0.0213(15)
C7 0.0542(16) 0.0699(18) 0.0407(15) -0.0026(13) 0.0031(12) -0.0192(13)
C8 0.0568(16) 0.0655(17) 0.0398(14) -0.0024(13) -0.0017(11) -0.0190(12)
C9 0.0688(18) 0.0711(18) 0.0409(15) 0.0008(14) 0.0011(13) -0.0260(14)
C10 0.0571(16) 0.0710(18) 0.0479(15) 0.0009(14) 0.0032(12) -0.0261(14)
C11 0.0628(18) 0.082(2) 0.0566(17) 0.0024(16) 0.0003(14) -0.0337(16)
C12 0.0557(16) 0.0676(17) 0.0335(13) 0.0108(13) -0.0041(11) -0.0158(12)
C13 0.0497(15) 0.0748(19) 0.0453(14) 0.0059(13) -0.0086(12) -0.0152(13)
C14 0.0554(17) 0.085(2) 0.0465(16) 0.0109(16) 0.0049(13) -0.0125(15)
C15 0.082(2) 0.071(2) 0.0446(16) 0.0152(17) 0.0073(15) -0.0164(14)
C16 0.094(2) 0.0646(19) 0.0500(17) 0.0010(17) 0.0060(16) -0.0206(15)
C17 0.0691(18) 0.0692(18) 0.0416(14) -0.0008(15) 0.0065(13) -0.0136(13)
C18 0.122(4) 0.102(3) 0.078(3) 0.027(3) 0.024(3) -0.035(2)

loop_
_atom_type_symbol
_atom_type_description
_atom_type_scat_dispersion_real
_atom_type_scat_dispersion_imag
_atom_type_scat_source
C C 0.0033 0.0016 'International Tables Vol C Tables 4.2.6.8 and 6.1.1.4'
H H 0.0000 0.0000 'International Tables Vol C Tables 4.2.6.8 and 6.1.1.4'
Cl Cl 0.1484 0.1585 'International Tables Vol C Tables 4.2.6.8 and 6.1.1.4'
F F 0.0171 0.0103 'International Tables Vol C Tables 4.2.6.8 and 6.1.1.4'
N N 0.0061 0.0033 'International Tables Vol C Tables 4.2.6.8 and 6.1.1.4'
O O 0.0106 0.0060 'International Tables Vol C Tables 4.2.6.8 and 6.1.1.4'

loop_
_geom_angle_atom_site_label_1
_geom_angle_atom_site_label_2
_geom_angle_atom_site_label_3
_geom_angle
O2 N1 O1 122.5(3)
O2 N1 C1 119.4(3)
O1 N1 C1 118.1(3)
C7 N2 C8 117.2(2)
N4 N3 C8 113.0(2)
N4 N3 C12 119.4(2)
C8 N3 C12 127.4(2)
C10 N4 N3 103.3(2)
C2 C1 C6 122.6(3)
C2 C1 N1 118.3(3)
C6 C1 N1 119.1(3)
C3 C2 C1 118.7(3)
C3 C2 H2 124(2)
C1 C2 H2 117(2)
C2 C3 C4 120.8(3)
C2 C3 H3 121.3(19)
C4 C3 H3 117.6(19)
C3 C4 C5 118.7(3)
C3 C4 C7 119.1(2)
C5 C4 C7 122.1(2)
C6 C5 C4 120.9(3)
C6 C5 H5 122.3(18)
C4 C5 H5 116.7(18)
C5 C6 C1 118.3(3)
C5 C6 H6 121(2)
C1 C6 H6 121(2)
N2 C7 C4 123.4(3)
N2 C7 H7 122.3(18)
C4 C7 H7 114.2(18)
N3 C8 C9 105.8(2)
N3 C8 N2 119.9(2)
C9 C8 N2 134.3(2)
C8 C9 C10 105.2(2)
C8 C9 H9 127.0(18)
C10 C9 H9 127.7(18)
N4 C10 C9 112.7(2)
N4 C10 C11 120.7(3)
C9 C10 C11 126.6(3)
N5 C11 C10 176.4(3)
C17 C12 C13 119.2(2)
C17 C12 N3 120.3(3)
C13 C12 N3 120.5(3)
C12 C13 C14 120.4(3)
C12 C13 Cl1 120.1(2)
C14 C13 Cl1 119.5(3)
C15 C14 C13 119.1(3)
C15 C14 H14 122(2)
C13 C14 H14 119(2)
C14 C15 C16 121.8(3)
C14 C15 C18 120.2(4)
C16 C15 C18 118.0(4)
C15 C16 C17 118.7(3)
C15 C16 H16 123(2)
C17 C16 H16 119(2)
C12 C17 C16 120.8(3)
C12 C17 Cl2 120.7(2)
C16 C17 Cl2 118.5(3)
F2 C18 F1 108.3(5)
F2 C18 F3 103.8(4)
F1 C18 F3 106.0(4)
F2 C18 C15 112.0(3)
F1 C18 C15 113.0(4)
F3 C18 C15 113.1(4)

loop_
_geom_bond_atom_site_label_1
_geom_bond_atom_site_label_2
_geom_bond_distance
Cl1 C13 1.714(3)
Cl2 C17 1.725(3)
F1 C18 1.283(5)
F2 C18 1.282(5)
F3 C18 1.313(6)
O1 N1 1.201(4)
O2 N1 1.196(4)
N1 C1 1.466(4)
N2 C7 1.260(3)
N2 C8 1.388(4)
N3 N4 1.346(3)
N3 C8 1.366(3)
N3 C12 1.433(3)
N4 C10 1.335(3)
N5 C11 1.141(4)
C1 C2 1.371(4)
C1 C6 1.381(4)
C2 C3 1.365(4)
C2 H2 0.91(3)
C3 C4 1.396(4)
C3 H3 0.93(3)
C4 C5 1.397(4)
C4 C7 1.455(4)
C5 C6 1.365(4)
C5 H5 0.92(3)
C6 H6 1.01(4)
C7 H7 0.89(3)
C8 C9 1.367(4)
C9 C10 1.386(4)
C9 H9 0.93(3)
C10 C11 1.434(4)
C12 C17 1.380(4)
C12 C13 1.383(4)
C13 C14 1.388(4)
C14 C15 1.366(5)
C14 H14 0.96(3)
C15 C16 1.375(5)
C15 C18 1.502(5)
C16 C17 1.386(4)
C16 H16 0.99(4)

loop_
_geom_torsion_atom_site_label_1
_geom_torsion_atom_site_label_2
_geom_torsion_atom_site_label_3
_geom_torsion_atom_site_label_4
_geom_torsion
C8 N3 N4 C10 0.8(3)
C12 N3 N4 C10 176.1(3)
O2 N1 C1 C2 -172.1(3)
O1 N1 C1 C2 10.5(5)
O2 N1 C1 C6 8.4(5)
O1 N1 C1 C6 -169.0(4)
C6 C1 C2 C3 -0.1(5)
N1 C1 C2 C3 -179.5(3)
C1 C2 C3 C4 1.4(5)
C2 C3 C4 C5 -2.1(4)
C2 C3 C4 C7 178.1(3)
C3 C4 C5 C6 1.7(4)
C7 C4 C5 C6 -178.5(3)
C4 C5 C6 C1 -0.5(4)
C2 C1 C6 C5 -0.3(5)
N1 C1 C6 C5 179.1(3)
C8 N2 C7 C4 -177.1(3)
C3 C4 C7 N2 -174.5(3)
C5 C4 C7 N2 5.7(5)
N4 N3 C8 C9 -0.9(3)
C12 N3 C8 C9 -175.7(3)
N4 N3 C8 N2 -179.7(3)
C12 N3 C8 N2 5.4(5)
C7 N2 C8 N3 -159.5(3)
C7 N2 C8 C9 22.0(5)
N3 C8 C9 C10 0.6(3)
N2 C8 C9 C10 179.2(3)
N3 N4 C10 C9 -0.4(4)
N3 N4 C10 C11 -179.2(3)
C8 C9 C10 N4 -0.1(4)
C8 C9 C10 C11 178.7(3)
N4 N3 C12 C17 -72.1(4)
C8 N3 C12 C17 102.4(4)
N4 N3 C12 C13 107.4(3)
C8 N3 C12 C13 -78.0(4)
C17 C12 C13 C14 -1.6(4)
N3 C12 C13 C14 178.9(2)
C17 C12 C13 Cl1 177.2(2)
N3 C12 C13 Cl1 -2.4(3)
C12 C13 C14 C15 0.4(4)
Cl1 C13 C14 C15 -178.4(2)
C13 C14 C15 C16 1.1(5)
C13 C14 C15 C18 178.6(3)
C14 C15 C16 C17 -1.3(5)
C18 C15 C16 C17 -178.9(3)
C13 C12 C17 C16 1.4(4)
N3 C12 C17 C16 -179.1(3)
C13 C12 C17 Cl2 -178.3(2)
N3 C12 C17 Cl2 1.2(4)
C15 C16 C17 C12 0.1(5)
C15 C16 C17 Cl2 179.7(2)
C14 C15 C18 F2 -98.4(5)
C16 C15 C18 F2 79.3(5)
C14 C15 C18 F1 139.0(4)
C16 C15 C18 F1 -43.4(6)
C14 C15 C18 F3 18.6(5)
C16 C15 C18 F3 -163.8(4)
